data_2219672
loop_
_publ_author_name
'Liu, Yong-Hong'
'Ye, Jun'
'Liu, Xiao-Lan'
'Liu, Wen-Long'
'Shi, Yao-Cheng'

_publ_section_title
;
 (<i>E</i>)-1-Ferrocenyl-3-(3-nitrophenyl)prop-2-en-1-one
;
_journal_coeditor_code OM2257
_journal_issue 10
_journal_name_full 'Acta Crystallographica Section E'
_journal_page_first m1241
_journal_paper_doi 10.1107/S1600536808027815
_journal_volume 64
_journal_year 2008
_chemical_formula_iupac '[Fe (C5 H5) (C14 H10 N O3)]'
_chemical_formula_moiety 'C19 H15 Fe N O3'
_chemical_formula_sum 'C19 H15 Fe N O3'
_chemical_formula_weight 361.17
_chemical_melting_point 463
_chemical_name_systematic
;
(<i>E</i>)-1-Ferrocenyl-3-(3-nitrophenyl)prop-2-en-1-one
;
_space_group_IT_number 2
_symmetry_cell_setting triclinic
_symmetry_space_group_name_Hall '-P 1'
_symmetry_space_group_name_H-M 'P -1'
_atom_sites_solution_hydrogens geom
_atom_sites_solution_primary direct
_atom_sites_solution_secondary difmap
_audit_creation_method SHELXL97
_cell_angle_alpha 77.038(2)
_cell_angle_beta 81.562(2)
_cell_angle_gamma 83.565(2)
_cell_formula_units_Z 2
_cell_length_a 5.8691(7)
_cell_length_b 10.8636(12)
_cell_length_c 12.6193(14)
_cell_measurement_reflns_used 4689
_cell_measurement_temperature 296(2)
_cell_measurement_theta_max 27.5
_cell_measurement_theta_min 2.25
_cell_volume 772.99(15)
_computing_cell_refinement 'SAINT (Bruker,2007)'
_computing_data_collection 'SMART (Bruker,2007)'
_computing_data_reduction 'SAINT (Bruker,2007)'
_computing_molecular_graphics 'PLATON (Spek, 2003)'
_computing_publication_material 'SHELXTL (Sheldrick, 2008)'
_computing_structure_refinement 'SHELXL97 (Sheldrick, 2008)'
_computing_structure_solution 'SHELXS97 (Sheldrick, 2008)'
_diffrn_ambient_temperature 296(2)
_diffrn_measured_fraction_theta_full 0.994
_diffrn_measured_fraction_theta_max 0.994
_diffrn_measurement_device_type 'Bruker SMART 1000 CCD'
_diffrn_measurement_method \w
_diffrn_radiation_monochromator graphite
_diffrn_radiation_source 'fine-focus sealed tube'
_diffrn_radiation_type MoK\a
_diffrn_radiation_wavelength 0.71073
_diffrn_reflns_av_R_equivalents 0.0577
_diffrn_reflns_av_sigmaI/netI 0.0505
_diffrn_reflns_limit_h_max 6
_diffrn_reflns_limit_h_min -6
_diffrn_reflns_limit_k_max 12
_diffrn_reflns_limit_k_min -12
_diffrn_reflns_limit_l_max 15
_diffrn_reflns_limit_l_min -15
_diffrn_reflns_number 5617
_diffrn_reflns_theta_full 24.99
_diffrn_reflns_theta_max 24.99
_diffrn_reflns_theta_min 1.67
_exptl_absorpt_coefficient_mu 0.992
_exptl_absorpt_correction_T_max 0.826
_exptl_absorpt_correction_T_min 0.755
_exptl_absorpt_correction_type multi-scan
_exptl_absorpt_process_details '(SADABS; Bruker,2007)'
_exptl_crystal_colour red
_exptl_crystal_density_diffrn 1.552
_exptl_crystal_density_method 'not measured'
_exptl_crystal_description block
_exptl_crystal_F_000 372
_exptl_crystal_size_max 0.30
_exptl_crystal_size_mid 0.30
_exptl_crystal_size_min 0.20
_refine_diff_density_max 0.727
_refine_diff_density_min -0.515
_refine_ls_extinction_method none
_refine_ls_goodness_of_fit_ref 1.098
_refine_ls_hydrogen_treatment constr
_refine_ls_matrix_type full
_refine_ls_number_parameters 217
_refine_ls_number_reflns 2686
_refine_ls_number_restraints 0
_refine_ls_restrained_S_all 1.098
_refine_ls_R_factor_all 0.0467
_refine_ls_R_factor_gt 0.0433
_refine_ls_shift/su_max 0.001
_refine_ls_shift/su_mean 0.000
_refine_ls_structure_factor_coef Fsqd
_refine_ls_weighting_details 'calc w=1/[\s^2^(Fo^2^)+(0.0764P)^2^+0.0618P] where P=(Fo^2^+2Fc^2^)/3'
_refine_ls_weighting_scheme calc
_refine_ls_wR_factor_gt 0.1108
_refine_ls_wR_factor_ref 0.1158
_reflns_number_gt 2462
_reflns_number_total 2686
_reflns_threshold_expression I>2\s(I)
_cod_data_source_file om2257.cif
_cod_data_source_block I
_cod_original_sg_symbol_Hall '-p 1'
_cod_database_code 2219672
_cod_database_fobs_code 2219672

loop_
_symmetry_equiv_pos_as_xyz
'x, y, z'
'-x, -y, -z'

loop_
_atom_site_type_symbol
_atom_site_label
_atom_site_fract_x
_atom_site_fract_y
_atom_site_fract_z
_atom_site_U_iso_or_equiv
_atom_site_adp_type
_atom_site_calc_flag
_atom_site_refinement_flags
_atom_site_occupancy
Fe Fe1 0.23081(5) 0.97010(3) 0.73142(2) 0.02174(17) Uani d . 1
O O1 -0.2073(4) 0.3484(2) 1.52513(15) 0.0494(6) Uani d . 1
O O2 0.1462(3) 0.3394(2) 1.44848(15) 0.0441(5) Uani d . 1
O O3 0.5123(3) 0.67292(17) 0.89307(14) 0.0349(4) Uani d . 1
N N1 -0.0581(4) 0.37596(19) 1.44662(16) 0.0315(5) Uani d . 1
C C1 -0.2608(4) 0.6133(2) 1.1575(2) 0.0279(5) Uani d . 1
H H1A -0.3072 0.6658 1.0941 0.033 Uiso calc R 1
C C2 -0.4195(5) 0.5856(2) 1.2499(2) 0.0307(6) Uani d . 1
H H2 -0.5711 0.6210 1.2482 0.037 Uiso calc R 1
C C3 -0.3572(4) 0.5063(2) 1.3449(2) 0.0295(6) Uani d . 1
H H3 -0.4650 0.4867 1.4067 0.035 Uiso calc R 1
C C4 -0.1309(5) 0.4573(2) 1.34520(18) 0.0265(5) Uani d . 1
C C5 0.0351(4) 0.4822(2) 1.25377(18) 0.0238(5) Uani d . 1
H H5 0.1860 0.4459 1.2561 0.029 Uiso calc R 1
C C6 -0.0307(4) 0.5631(2) 1.15843(18) 0.0237(5) Uani d . 1
C C7 0.1479(4) 0.5950(2) 1.06407(18) 0.0254(5) Uani d . 1
H H7 0.2918 0.5499 1.0683 0.030 Uiso calc R 1
C C8 0.1221(4) 0.6825(2) 0.97330(19) 0.0286(5) Uani d . 1
H H8 -0.0198 0.7294 0.9673 0.034 Uiso calc R 1
C C9 0.3099(4) 0.7080(2) 0.88167(19) 0.0248(5) Uani d . 1
C C10 0.2434(4) 0.7779(2) 0.77460(18) 0.0227(5) Uani d . 1
C C11 0.0152(4) 0.8290(2) 0.74917(19) 0.0246(5) Uani d . 1
H H11 -0.1220 0.8188 0.7963 0.030 Uiso calc R 1
C C12 0.0394(4) 0.8981(2) 0.63821(19) 0.0271(5) Uani d . 1
H H12 -0.0803 0.9411 0.6003 0.033 Uiso calc R 1
C C13 0.2780(4) 0.8900(2) 0.59541(19) 0.0279(5) Uani d . 1
H H13 0.3406 0.9267 0.5248 0.033 Uiso calc R 1
C C14 0.4033(4) 0.8164(2) 0.67886(18) 0.0232(5) Uani d . 1
H H14 0.5623 0.7965 0.6725 0.028 Uiso calc R 1
C C15 0.3201(6) 1.0342(3) 0.8590(2) 0.0383(6) Uani d . 1
H H15 0.3604 0.9838 0.9245 0.046 Uiso calc R 1
C C16 0.0932(5) 1.0845(2) 0.8380(2) 0.0344(6) Uani d . 1
H H16 -0.0410 1.0732 0.8872 0.041 Uiso calc R 1
C C17 0.1083(5) 1.1552(2) 0.7285(2) 0.0351(6) Uani d . 1
H H17 -0.0151 1.1979 0.6932 0.042 Uiso calc R 1
C C18 0.3411(5) 1.1497(2) 0.6821(2) 0.0369(6) Uani d . 1
H H18 0.3982 1.1887 0.6112 0.044 Uiso calc R 1
C C19 0.4750(5) 1.0740(3) 0.7625(3) 0.0379(6) Uani d . 1
H H19 0.6340 1.0544 0.7535 0.046 Uiso calc R 1

loop_
_atom_site_aniso_label
_atom_site_aniso_U_11
_atom_site_aniso_U_22
_atom_site_aniso_U_33
_atom_site_aniso_U_12
_atom_site_aniso_U_13
_atom_site_aniso_U_23
Fe1 0.0215(2) 0.0200(2) 0.0219(2) -0.00606(15) -0.00413(15) 0.00257(15)
O1 0.0496(13) 0.0551(13) 0.0287(10) 0.0023(10) 0.0098(9) 0.0095(9)
O2 0.0332(11) 0.0566(12) 0.0347(10) -0.0037(9) -0.0080(8) 0.0091(9)
O3 0.0232(10) 0.0366(10) 0.0364(10) -0.0013(7) -0.0054(7) 0.0103(8)
N1 0.0347(13) 0.0308(11) 0.0270(11) -0.0051(9) -0.0042(9) -0.0007(9)
C1 0.0252(13) 0.0266(12) 0.0314(12) -0.0070(10) -0.0082(10) 0.0001(10)
C2 0.0280(14) 0.0303(13) 0.0347(13) -0.0055(10) -0.0041(10) -0.0074(10)
C3 0.0285(14) 0.0316(13) 0.0292(13) -0.0116(10) 0.0027(10) -0.0081(10)
C4 0.0356(14) 0.0225(12) 0.0221(12) -0.0110(10) -0.0032(10) -0.0020(9)
C5 0.0210(12) 0.0210(11) 0.0293(12) -0.0056(9) -0.0045(9) -0.0022(9)
C6 0.0274(13) 0.0198(11) 0.0243(12) -0.0091(9) -0.0034(9) -0.0022(9)
C7 0.0223(12) 0.0244(12) 0.0288(12) -0.0054(9) -0.0061(9) -0.0010(9)
C8 0.0288(13) 0.0246(12) 0.0280(12) 0.0003(10) -0.0028(10) 0.0020(9)
C9 0.0257(13) 0.0176(11) 0.0286(12) -0.0038(9) -0.0047(9) 0.0022(9)
C10 0.0244(12) 0.0165(11) 0.0255(12) -0.0059(9) -0.0039(9) 0.0014(9)
C11 0.0223(12) 0.0251(12) 0.0257(12) -0.0112(9) -0.0035(9) 0.0010(9)
C12 0.0247(13) 0.0309(13) 0.0260(12) -0.0071(10) -0.0115(9) 0.0014(10)
C13 0.0311(14) 0.0314(13) 0.0214(11) -0.0115(11) -0.0042(9) -0.0010(9)
C14 0.0177(11) 0.0234(12) 0.0281(12) -0.0048(9) -0.0029(9) -0.0034(9)
C15 0.0526(18) 0.0329(14) 0.0337(14) -0.0073(12) -0.0183(12) -0.0059(11)
C16 0.0327(15) 0.0327(14) 0.0396(14) -0.0087(11) 0.0029(11) -0.0133(11)
C17 0.0388(16) 0.0217(12) 0.0444(15) -0.0004(11) -0.0100(12) -0.0042(11)
C18 0.0478(18) 0.0217(12) 0.0399(15) -0.0153(12) 0.0001(12) -0.0013(11)
C19 0.0288(15) 0.0307(14) 0.0603(18) -0.0083(11) -0.0126(12) -0.0149(13)

loop_
_atom_type_symbol
_atom_type_description
_atom_type_scat_dispersion_real
_atom_type_scat_dispersion_imag
_atom_type_scat_source
C C 0.0033 0.0016 'International Tables Vol C Tables 4.2.6.8 and 6.1.1.4'
H H 0.0000 0.0000 'International Tables Vol C Tables 4.2.6.8 and 6.1.1.4'
N N 0.0061 0.0033 'International Tables Vol C Tables 4.2.6.8 and 6.1.1.4'
O O 0.0106 0.0060 'International Tables Vol C Tables 4.2.6.8 and 6.1.1.4'
Fe Fe 0.3463 0.8444 'International Tables Vol C Tables 4.2.6.8 and 6.1.1.4'

loop_
_geom_angle_atom_site_label_1
_geom_angle_atom_site_label_2
_geom_angle_atom_site_label_3
_geom_angle
C10 Fe1 C14 41.07(9)
C10 Fe1 C15 107.72(10)
C14 Fe1 C15 122.37(11)
C10 Fe1 C11 41.42(9)
C14 Fe1 C11 69.09(9)
C15 Fe1 C11 124.25(11)
C10 Fe1 C19 123.33(11)
C14 Fe1 C19 107.08(10)
C15 Fe1 C19 40.62(12)
C11 Fe1 C19 160.64(12)
C11 Fe1 C19 160.64(12)
C10 Fe1 C17 158.56(11)
C14 Fe1 C17 159.17(11)
C15 Fe1 C17 67.99(11)
C11 Fe1 C17 122.28(11)
C19 Fe1 C17 68.03(11)
C10 Fe1 C16 122.67(10)
C14 Fe1 C16 158.58(11)
C15 Fe1 C16 40.57(12)
C11 Fe1 C16 107.96(10)
C19 Fe1 C16 68.28(11)
C17 Fe1 C16 40.42(11)
C10 Fe1 C18 159.88(12)
C14 Fe1 C18 123.21(10)
C15 Fe1 C18 68.05(11)
C11 Fe1 C18 157.27(11)
C19 Fe1 C18 40.67(11)
C17 Fe1 C18 40.00(12)
C16 Fe1 C18 67.80(11)
C10 Fe1 C12 68.75(9)
C14 Fe1 C12 68.24(9)
C15 Fe1 C12 160.72(12)
C11 Fe1 C12 40.63(9)
C19 Fe1 C12 157.21(12)
C17 Fe1 C12 107.96(11)
C16 Fe1 C12 124.19(11)
C18 Fe1 C12 121.83(11)
C10 Fe1 C13 68.58(9)
C14 Fe1 C13 40.36(9)
C15 Fe1 C13 157.63(12)
C11 Fe1 C13 68.50(9)
C19 Fe1 C13 121.64(11)
C17 Fe1 C13 123.54(10)
C16 Fe1 C13 160.01(12)
C18 Fe1 C13 107.41(10)
C12 Fe1 C13 40.43(10)
O2 N1 O1 123.4(2)
O2 N1 C4 118.67(19)
O1 N1 C4 117.9(2)
C2 C1 C6 120.6(2)
C2 C1 H1A 119.7
C6 C1 H1A 119.7
C1 C2 C3 121.2(2)
C1 C2 H2 119.4
C3 C2 H2 119.4
C4 C3 C2 117.9(2)
C4 C3 H3 121.0
C2 C3 H3 121.0
C3 C4 C5 122.9(2)
C3 C4 N1 119.0(2)
C5 C4 N1 118.1(2)
C4 C5 C6 118.4(2)
C4 C5 H5 120.8
C6 C5 H5 120.8
C5 C6 C1 119.0(2)
C5 C6 C7 118.3(2)
C1 C6 C7 122.7(2)
C8 C7 C6 125.9(2)
C8 C7 H7 117.1
C6 C7 H7 117.1
C7 C8 C9 122.6(2)
C7 C8 H8 118.7
C9 C8 H8 118.7
O3 C9 C8 121.9(2)
O3 C9 C10 121.0(2)
C8 C9 C10 117.0(2)
C14 C10 C11 107.73(19)
C14 C10 C9 124.5(2)
C11 C10 C9 127.6(2)
C14 C10 Fe1 69.87(12)
C11 C10 Fe1 69.92(12)
C9 C10 Fe1 121.58(16)
C12 C11 C10 107.3(2)
C12 C11 Fe1 70.20(13)
C10 C11 Fe1 68.66(13)
C12 C11 H11 126.4
C10 C11 H11 126.4
Fe1 C11 H11 126.3
C13 C12 C11 108.4(2)
C13 C12 Fe1 69.79(13)
C11 C12 Fe1 69.17(13)
C13 C12 H12 125.8
C11 C12 H12 125.8
Fe1 C12 H12 126.8
C14 C13 C12 108.3(2)
C14 C13 Fe1 69.06(13)
C12 C13 Fe1 69.78(14)
C14 C13 H13 125.9
C12 C13 H13 125.9
Fe1 C13 H13 126.9
C13 C14 C10 108.3(2)
C13 C14 Fe1 70.58(14)
C10 C14 Fe1 69.06(13)
C13 C14 H14 125.8
C10 C14 H14 125.8
Fe1 C14 H14 126.1
C16 C15 C19 108.3(2)
C16 C15 Fe1 69.99(15)
C19 C15 Fe1 69.93(15)
C16 C15 H15 125.9
C19 C15 H15 125.9
Fe1 C15 H15 125.8
C17 C16 C15 107.6(2)
C17 C16 Fe1 69.78(14)
C15 C16 Fe1 69.44(15)
C17 C16 H16 126.2
C15 C16 H16 126.2
Fe1 C16 H16 126.2
C18 C17 C16 108.6(2)
C18 C17 Fe1 70.23(15)
C16 C17 Fe1 69.80(14)
C18 C17 H17 125.7
C16 C17 H17 125.7
Fe1 C17 H17 125.8
C17 C18 C19 108.2(2)
C17 C18 Fe1 69.77(15)
C19 C18 Fe1 69.42(14)
C17 C18 H18 125.9
C19 C18 H18 125.9
Fe1 C18 H18 126.5
C15 C19 C18 107.3(2)
C15 C19 Fe1 69.45(15)
C18 C19 Fe1 69.91(15)
C15 C19 H19 126.3
C18 C19 H19 126.3
Fe1 C19 H19 125.9

loop_
_geom_bond_atom_site_label_1
_geom_bond_atom_site_label_2
_geom_bond_distance
_geom_bond_publ_flag
Fe1 C10 2.032(2) ?
Fe1 C14 2.043(2) ?
Fe1 C15 2.045(3) ?
Fe1 C11 2.049(2) ?
Fe1 C19 2.052(3) ?
Fe1 C17 2.052(2) ?
Fe1 C16 2.053(3) ?
Fe1 C18 2.058(2) ?
Fe1 C12 2.063(2) ?
Fe1 C13 2.063(2) ?
O1 N1 1.228(3) y
O2 N1 1.222(3) y
O3 C9 1.226(3) y
N1 C4 1.473(3) y
C1 C2 1.380(4) ?
C1 C6 1.399(3) ?
C1 H1A 0.9300 ?
C2 C3 1.380(4) ?
C2 H2 0.9300 ?
C3 C4 1.375(4) ?
C3 H3 0.9300 ?
C4 C5 1.394(3) ?
C5 C6 1.398(3) ?
C5 H5 0.9300 ?
C6 C7 1.472(3) y
C7 C8 1.330(3) y
C7 H7 0.9300 ?
C8 C9 1.476(3) y
C8 H8 0.9300 ?
C9 C10 1.477(3) y
C10 C14 1.430(3) ?
C10 C11 1.443(3) ?
C11 C12 1.428(3) ?
C11 H11 0.9300 ?
C12 C13 1.426(4) ?
C12 H12 0.9300 ?
C13 C14 1.417(3) ?
C13 H13 0.9300 ?
C14 H14 0.9300 ?
C15 C16 1.421(4) ?
C15 C19 1.422(4) ?
C15 H15 0.9300 ?
C16 C17 1.418(4) ?
C16 H16 0.9300 ?
C17 C18 1.406(4) ?
C17 H17 0.9300 ?
C18 C19 1.428(4) ?
C18 H18 0.9300 ?
C19 H19 0.9300 ?

loop_
_geom_hbond_atom_site_label_D
_geom_hbond_atom_site_label_H
_geom_hbond_atom_site_label_A
_geom_hbond_site_symmetry_A
_geom_hbond_distance_DH
_geom_hbond_distance_HA
_geom_hbond_distance_DA
_geom_hbond_angle_DHA
C7 H7 O3 2_667 0.93 2.54 3.324(3) 142.8
C14 H14 O2 2_667 0.93 2.67 3.377(3) 133.7
C3 H3 O1 2_468 0.93 2.66 3.278(3) 124.4
C17 H17 O1 1_564 0.93 2.68 3.539(3) 154.2

loop_
_geom_torsion_atom_site_label_1
_geom_torsion_atom_site_label_2
_geom_torsion_atom_site_label_3
_geom_torsion_atom_site_label_4
_geom_torsion
C6 C1 C2 C3 -1.1(4)
C1 C2 C3 C4 1.0(4)
C2 C3 C4 C5 -1.3(4)
C2 C3 C4 N1 177.9(2)
O2 N1 C4 C3 -175.3(2)
O1 N1 C4 C3 4.8(3)
O2 N1 C4 C5 3.9(3)
O1 N1 C4 C5 -176.0(2)
C3 C4 C5 C6 1.6(4)
N1 C4 C5 C6 -177.6(2)
C4 C5 C6 C1 -1.6(3)
C4 C5 C6 C7 176.6(2)
C2 C1 C6 C5 1.4(3)
C2 C1 C6 C7 -176.7(2)
C5 C6 C7 C8 -170.6(2)
C1 C6 C7 C8 7.4(4)
C6 C7 C8 C9 -179.5(2)
C7 C8 C9 O3 -17.4(4)
C7 C8 C9 C10 162.4(2)
O3 C9 C10 C14 -3.6(4)
C8 C9 C10 C14 176.6(2)
O3 C9 C10 C11 -177.7(2)
C8 C9 C10 C11 2.5(3)
O3 C9 C10 Fe1 -89.7(3)
C8 C9 C10 Fe1 90.5(2)
C15 Fe1 C10 C14 -119.28(16)
C11 Fe1 C10 C14 118.65(19)
C19 Fe1 C10 C14 -77.32(17)
C17 Fe1 C10 C14 166.0(2)
C16 Fe1 C10 C14 -161.33(14)
C18 Fe1 C10 C14 -44.9(3)
C12 Fe1 C10 C14 80.84(15)
C13 Fe1 C10 C14 37.29(13)
C14 Fe1 C10 C11 -118.65(19)
C15 Fe1 C10 C11 122.08(15)
C19 Fe1 C10 C11 164.03(15)
C17 Fe1 C10 C11 47.3(3)
C16 Fe1 C10 C11 80.02(17)
C18 Fe1 C10 C11 -163.5(3)
C12 Fe1 C10 C11 -37.81(13)
C13 Fe1 C10 C11 -81.36(14)
C14 Fe1 C10 C9 118.8(2)
C15 Fe1 C10 C9 -0.4(2)
C11 Fe1 C10 C9 -122.5(2)
C19 Fe1 C10 C9 41.5(2)
C17 Fe1 C10 C9 -75.2(3)
C16 Fe1 C10 C9 -42.5(2)
C18 Fe1 C10 C9 74.0(3)
C12 Fe1 C10 C9 -160.3(2)
C13 Fe1 C10 C9 156.1(2)
C14 C10 C11 C12 -0.1(3)
C9 C10 C11 C12 174.8(2)
Fe1 C10 C11 C12 59.84(16)
C14 C10 C11 Fe1 -59.89(15)
C9 C10 C11 Fe1 115.0(2)
C10 Fe1 C11 C12 -118.7(2)
C14 Fe1 C11 C12 -80.56(15)
C15 Fe1 C11 C12 163.76(15)
C19 Fe1 C11 C12 -162.6(3)
C17 Fe1 C11 C12 79.85(17)
C16 Fe1 C11 C12 121.96(16)
C18 Fe1 C11 C12 46.7(3)
C13 Fe1 C11 C12 -37.13(15)
C14 Fe1 C11 C10 38.12(13)
C15 Fe1 C11 C10 -77.56(17)
C19 Fe1 C11 C10 -43.9(4)
C17 Fe1 C11 C10 -161.47(14)
C16 Fe1 C11 C10 -119.37(15)
C18 Fe1 C11 C10 165.4(2)
C12 Fe1 C11 C10 118.7(2)
C13 Fe1 C11 C10 81.55(14)
C10 C11 C12 C13 0.1(3)
Fe1 C11 C12 C13 58.92(17)
C10 C11 C12 Fe1 -58.86(16)
C10 Fe1 C12 C13 -81.49(15)
C14 Fe1 C12 C13 -37.19(14)
C15 Fe1 C12 C13 -164.4(3)
C11 Fe1 C12 C13 -120.0(2)
C19 Fe1 C12 C13 45.1(3)
C17 Fe1 C12 C13 121.01(15)
C16 Fe1 C12 C13 162.65(15)
C18 Fe1 C12 C13 79.31(17)
C10 Fe1 C12 C11 38.52(14)
C14 Fe1 C12 C11 82.82(15)
C15 Fe1 C12 C11 -44.4(3)
C19 Fe1 C12 C11 165.2(2)
C17 Fe1 C12 C11 -118.97(16)
C16 Fe1 C12 C11 -77.34(18)
C18 Fe1 C12 C11 -160.68(15)
C13 Fe1 C12 C11 120.0(2)
C11 C12 C13 C14 0.0(3)
Fe1 C12 C13 C14 58.49(17)
C11 C12 C13 Fe1 -58.54(17)
C10 Fe1 C13 C14 -37.93(13)
C15 Fe1 C13 C14 46.6(3)
C11 Fe1 C13 C14 -82.59(14)
C19 Fe1 C13 C14 78.92(17)
C17 Fe1 C13 C14 162.10(14)
C16 Fe1 C13 C14 -166.1(3)
C18 Fe1 C13 C14 121.15(15)
C12 Fe1 C13 C14 -119.9(2)
C10 Fe1 C13 C12 81.97(15)
C14 Fe1 C13 C12 119.9(2)
C15 Fe1 C13 C12 166.5(2)
C11 Fe1 C13 C12 37.30(14)
C19 Fe1 C13 C12 -161.19(15)
C17 Fe1 C13 C12 -78.01(17)
C16 Fe1 C13 C12 -46.2(3)
C18 Fe1 C13 C12 -118.96(15)
C12 C13 C14 C10 0.0(3)
Fe1 C13 C14 C10 58.95(16)
C12 C13 C14 Fe1 -58.94(17)
C11 C10 C14 C13 0.0(3)
C9 C10 C14 C13 -175.0(2)
Fe1 C10 C14 C13 -59.89(16)
C11 C10 C14 Fe1 59.92(15)
C9 C10 C14 Fe1 -115.1(2)
C10 Fe1 C14 C13 119.44(19)
C15 Fe1 C14 C13 -160.87(15)
C11 Fe1 C14 C13 81.01(15)
C19 Fe1 C14 C13 -119.07(15)
C17 Fe1 C14 C13 -46.1(3)
C16 Fe1 C14 C13 167.0(2)
C18 Fe1 C14 C13 -77.42(17)
C12 Fe1 C14 C13 37.25(14)
C15 Fe1 C14 C10 79.69(17)
C11 Fe1 C14 C10 -38.43(13)
C19 Fe1 C14 C10 121.49(15)
C17 Fe1 C14 C10 -165.6(3)
C16 Fe1 C14 C10 47.6(3)
C18 Fe1 C14 C10 163.14(15)
C12 Fe1 C14 C10 -82.19(15)
C13 Fe1 C14 C10 -119.44(19)
C10 Fe1 C15 C16 -119.89(16)
C14 Fe1 C15 C16 -162.62(15)
C11 Fe1 C15 C16 -77.19(18)
C19 Fe1 C15 C16 119.2(2)
C17 Fe1 C15 C16 37.75(16)
C18 Fe1 C15 C16 81.04(17)
C12 Fe1 C15 C16 -43.7(3)
C13 Fe1 C15 C16 163.5(2)
C10 Fe1 C15 C19 120.91(16)
C14 Fe1 C15 C19 78.17(18)
C11 Fe1 C15 C19 163.61(16)
C17 Fe1 C15 C19 -81.45(17)
C16 Fe1 C15 C19 -119.2(2)
C18 Fe1 C15 C19 -38.16(16)
C12 Fe1 C15 C19 -162.9(3)
C13 Fe1 C15 C19 44.3(3)
C19 C15 C16 C17 0.1(3)
Fe1 C15 C16 C17 -59.56(18)
C19 C15 C16 Fe1 59.69(18)
C10 Fe1 C16 C17 -162.26(15)
C14 Fe1 C16 C17 162.6(2)
C15 Fe1 C16 C17 118.9(2)
C11 Fe1 C16 C17 -119.03(16)
C19 Fe1 C16 C17 81.17(18)
C18 Fe1 C16 C17 37.17(17)
C12 Fe1 C16 C17 -77.12(18)
C13 Fe1 C16 C17 -42.7(3)
C10 Fe1 C16 C15 78.85(18)
C14 Fe1 C16 C15 43.7(3)
C11 Fe1 C16 C15 122.08(16)
C19 Fe1 C16 C15 -37.71(17)
C17 Fe1 C16 C15 -118.9(2)
C18 Fe1 C16 C15 -81.72(18)
C12 Fe1 C16 C15 163.99(15)
C13 Fe1 C16 C15 -161.6(3)
C15 C16 C17 C18 -0.4(3)
Fe1 C16 C17 C18 -59.75(19)
C15 C16 C17 Fe1 59.35(18)
C10 Fe1 C17 C18 164.1(2)
C14 Fe1 C17 C18 -42.6(4)
C15 Fe1 C17 C18 81.63(19)
C11 Fe1 C17 C18 -160.80(16)
C19 Fe1 C17 C18 37.66(17)
C16 Fe1 C17 C18 119.5(2)
C12 Fe1 C17 C18 -118.44(17)
C13 Fe1 C17 C18 -76.6(2)
C10 Fe1 C17 C16 44.6(3)
C14 Fe1 C17 C16 -162.1(3)
C15 Fe1 C17 C16 -37.89(17)
C11 Fe1 C17 C16 79.68(18)
C19 Fe1 C17 C16 -81.86(18)
C18 Fe1 C17 C16 -119.5(2)
C12 Fe1 C17 C16 122.04(16)
C13 Fe1 C17 C16 163.86(15)
C16 C17 C18 C19 0.5(3)
Fe1 C17 C18 C19 -58.97(18)
C16 C17 C18 Fe1 59.49(18)
C10 Fe1 C18 C17 -163.1(2)
C14 Fe1 C18 C17 163.30(15)
C15 Fe1 C18 C17 -81.48(19)
C11 Fe1 C18 C17 46.0(3)
C19 Fe1 C18 C17 -119.6(2)
C16 Fe1 C18 C17 -37.54(16)
C12 Fe1 C18 C17 79.91(19)
C13 Fe1 C18 C17 121.81(17)
C10 Fe1 C18 C19 -43.5(3)
C14 Fe1 C18 C19 -77.11(19)
C15 Fe1 C18 C19 38.12(17)
C11 Fe1 C18 C19 165.6(2)
C17 Fe1 C18 C19 119.6(2)
C16 Fe1 C18 C19 82.05(18)
C12 Fe1 C18 C19 -160.50(16)
C13 Fe1 C18 C19 -118.59(17)
C16 C15 C19 C18 0.2(3)
Fe1 C15 C19 C18 59.91(18)
C16 C15 C19 Fe1 -59.73(19)
C17 C18 C19 C15 -0.4(3)
Fe1 C18 C19 C15 -59.62(18)
C17 C18 C19 Fe1 59.19(19)
C10 Fe1 C19 C15 -78.03(18)
C14 Fe1 C19 C15 -120.14(16)
C11 Fe1 C19 C15 -44.7(4)
C17 Fe1 C19 C15 81.36(18)
C16 Fe1 C19 C15 37.66(16)
C18 Fe1 C19 C15 118.4(2)
C12 Fe1 C19 C15 165.5(2)
C13 Fe1 C19 C15 -161.82(15)
C10 Fe1 C19 C18 163.54(15)
C14 Fe1 C19 C18 121.43(16)
C15 Fe1 C19 C18 -118.4(2)
C11 Fe1 C19 C18 -163.2(3)
C17 Fe1 C19 C18 -37.07(17)
C16 Fe1 C19 C18 -80.76(17)
C12 Fe1 C19 C18 47.1(3)
C13 Fe1 C19 C18 79.76(18)
